data_2203030
loop_
_publ_author_name
'P. R. Seshadri'
'S. Selvanayagam'
'D. Velmurugan'
'K. Ravikumar'
'A. R. Sureshbabu'
'R. Raghunathan'

_publ_section_title
2'-(<i>p</i>-Chlorobenzoyl)-2,2',3,3',4',5',6',6a'-octahydro-1<i>H</i>-indan-2-spiro-3'-(1<i>H</i>-pyrrolizine)-1'-spiro-3''-indoline-1,2'',3-trione
_journal_issue 1
_journal_name_full 'Acta Crystallographica Section E'
_journal_page_first o126
_journal_page_last o128
_journal_paper_doi 10.1107/S1600536803025170
_journal_volume 60
_journal_year 2004
_chemical_formula_iupac 'C29 H21 Cl N2 O4'
_chemical_formula_moiety 'C29 H21 Cl N2 O4'
_chemical_formula_sum 'C29 H21 Cl N2 O4'
_chemical_formula_weight 496.93
_chemical_name_systematic
;
2'-p-Chlorobenzoyl-1',2,
2',3,4',5',6',6a'-octahydro-1H-indan-2-spiro-3'-
(3'H-pyrrolizine)-1'-spiro-3"-1H-indoline-1, 2",3-trione.
;
_space_group_IT_number 2
_symmetry_cell_setting triclinic
_symmetry_space_group_name_Hall '-P 1'
_symmetry_space_group_name_H-M 'P -1'
_atom_sites_solution_hydrogens geom
_atom_sites_solution_primary direct
_atom_sites_solution_secondary difmap
_audit_creation_method SHELXL-97
_cell_angle_alpha 109.1640(10)
_cell_angle_beta 102.1900(10)
_cell_angle_gamma 96.4840(10)
_cell_formula_units_Z 2
_cell_length_a 8.0057(6)
_cell_length_b 11.7864(9)
_cell_length_c 13.6991(11)
_cell_measurement_reflns_used 2484
_cell_measurement_temperature 293(2)
_cell_measurement_theta_max 27.38
_cell_measurement_theta_min 2.66
_cell_volume 1169.98(16)
_computing_cell_refinement 'SAINT (Bruker, 2001)'
_computing_data_collection 'SMART (Bruker, 2001)'
_computing_data_reduction SAINT
_computing_molecular_graphics
;
ORTEP-3 (Farrugia, 1997) and PLATON (Spek, 1990)
;
_computing_publication_material 'SHELXL97 and PARST (Nardelli, 1995)'
_computing_structure_refinement 'SHELXL97 (Sheldrick, 1997)'
_computing_structure_solution 'SHELXS97 (Sheldrick, 1997)'
_diffrn_ambient_temperature 293(2)
_diffrn_measured_fraction_theta_full 0.911
_diffrn_measured_fraction_theta_max 0.911
_diffrn_measurement_device 'Bruker SMART APEX area-detector'
_diffrn_measurement_device_type 'CCD Area Detector'
_diffrn_measurement_method \w
_diffrn_radiation_monochromator graphite
_diffrn_radiation_source 'fine-focus sealed tube'
_diffrn_radiation_type MoK\a
_diffrn_radiation_wavelength 0.71073
_diffrn_reflns_av_R_equivalents 0.0128
_diffrn_reflns_av_sigmaI/netI 0.0331
_diffrn_reflns_limit_h_max 7
_diffrn_reflns_limit_h_min -10
_diffrn_reflns_limit_k_max 15
_diffrn_reflns_limit_k_min -15
_diffrn_reflns_limit_l_max 17
_diffrn_reflns_limit_l_min -17
_diffrn_reflns_number 7458
_diffrn_reflns_theta_full 28.15
_diffrn_reflns_theta_max 28.15
_diffrn_reflns_theta_min 1.63
_diffrn_standards_decay_% 0
_diffrn_standards_number 0
_exptl_absorpt_coefficient_mu 0.204
_exptl_absorpt_correction_T_max 0.9603
_exptl_absorpt_correction_T_min 0.9228
_exptl_absorpt_correction_type multi-scan
_exptl_absorpt_process_details '(SADABS; Sheldrick, 2001)'
_exptl_crystal_colour Colourless
_exptl_crystal_density_diffrn 1.411
_exptl_crystal_density_meas ?
_exptl_crystal_density_method 'not measured'
_exptl_crystal_description Block
_exptl_crystal_F_000 516
_exptl_crystal_size_max 0.40
_exptl_crystal_size_mid 0.30
_exptl_crystal_size_min 0.20
_refine_diff_density_max 0.325
_refine_diff_density_min -0.222
_refine_ls_extinction_method none
_refine_ls_goodness_of_fit_ref 1.007
_refine_ls_hydrogen_treatment constr
_refine_ls_matrix_type full
_refine_ls_number_parameters 325
_refine_ls_number_reflns 5223
_refine_ls_number_restraints 0
_refine_ls_restrained_S_all 1.007
_refine_ls_R_factor_all 0.0710
_refine_ls_R_factor_gt 0.0509
_refine_ls_shift/su_max 0.001
_refine_ls_shift/su_mean 0.001
_refine_ls_structure_factor_coef Fsqd
_refine_ls_weighting_details 'w = 1/[\s^2^(Fo^2^)+(0.0778P)^2^+0.2186P] where P = (Fo^2^+2Fc^2^)/3'
_refine_ls_weighting_scheme calc
_refine_ls_wR_factor_gt 0.1289
_refine_ls_wR_factor_ref 0.1437
_reflns_number_gt 3895
_reflns_number_total 5223
_reflns_threshold_expression I>2\s(I)
_cod_data_source_file ac6067.cif
_cod_data_source_block I
_cod_depositor_comments
;
The following automatic conversions were performed:
'_symmetry_cell_setting' value 'Triclinic' changed to 'triclinic'
according to '/home/saulius/struct/CIF-dictionaries/cif_core.dic'
dictionary named 'cif_core.dic' version 2.4.1 from 2010-06-29.

Automatic conversion script
Id: cif_fix_enum 1527 2010-12-29 10:47:43Z saulius 

The following automatic conversions were performed:

'_symmetry_cell_setting' value 'Triclinic' changed to 'triclinic'
according to /home/saulius/struct/CIF-dictionaries/cif_core.dic
dictionary named 'cif_core.dic' version 2.4.1 from 2010-06-29.

Automatic conversion script
Id: cif_fix_values 1715 2011-07-08 13:25:40Z adriana 

The following automatic conversions were performed:

'_exptl_crystal_density_meas' value 'none' was changed to '?' - the
value is perceived as not measured.

Automatic conversion script
Id: cif_fix_values 3008 2015-01-20 13:52:24Z robertas 
;
_cod_original_cell_volume 1170.0(2)
_cod_database_code 2203030
_cod_database_fobs_code 2203030

loop_
_symmetry_equiv_pos_as_xyz
'x, y, z'
'-x, -y, -z'

loop_
_atom_site_label
_atom_site_fract_x
_atom_site_fract_y
_atom_site_fract_z
_atom_site_U_iso_or_equiv
_atom_site_adp_type
_atom_site_calc_flag
_atom_site_refinement_flags
_atom_site_occupancy
_atom_site_type_symbol
Cl1 0.15215(10) 0.54310(6) 0.16982(7) 0.0814(2) Uani d . 1 Cl
N1 0.7203(2) 0.83271(15) 0.06191(14) 0.0505(4) Uani d . 1 N
H1 0.6977 0.7750 0.0002 0.061 Uiso calc R 1 H
C2 0.7150(2) 0.95128(16) 0.07610(15) 0.0369(4) Uani d . 1 C
O3 0.68289(18) 0.99095(13) 0.00525(10) 0.0465(3) Uani d . 1 O
C4 0.7606(2) 1.02405(16) 0.19699(13) 0.0333(4) Uani d . 1 C
C5 0.7899(2) 0.92509(18) 0.24191(16) 0.0411(4) Uani d . 1 C
C6 0.8371(3) 0.9311(2) 0.34621(19) 0.0547(5) Uani d . 1 C
H6 0.8545 1.0049 0.4031 0.066 Uiso calc R 1 H
C7 0.8579(3) 0.8235(3) 0.3641(2) 0.0696(7) Uani d . 1 C
H7 0.8884 0.8252 0.4340 0.084 Uiso calc R 1 H
C8 0.8343(4) 0.7163(3) 0.2812(3) 0.0783(9) Uani d . 1 C
H8 0.8500 0.6458 0.2956 0.094 Uiso calc R 1 H
C9 0.7879(3) 0.7090(2) 0.1765(3) 0.0692(7) Uani d . 1 C
H9 0.7717 0.6351 0.1200 0.083 Uiso calc R 1 H
C10 0.7664(3) 0.81512(19) 0.15877(18) 0.0477(5) Uani d . 1 C
C11 0.6153(2) 1.09710(15) 0.22456(13) 0.0316(4) Uani d . 1 C
H11 0.5393 1.0902 0.1558 0.038 Uiso calc R 1 H
C12 0.4967(2) 1.06142(17) 0.28639(14) 0.0382(4) Uani d . 1 C
O13 0.4702(2) 1.14053(14) 0.36057(13) 0.0604(4) Uani d . 1 O
C14 0.4074(2) 0.93253(17) 0.25452(15) 0.0387(4) Uani d . 1 C
C15 0.3657(3) 0.85163(18) 0.15070(15) 0.0436(4) Uani d . 1 C
H15 0.3923 0.8777 0.0977 0.052 Uiso calc R 1 H
C16 0.2849(3) 0.73240(19) 0.12431(18) 0.0519(5) Uani d . 1 C
H16 0.2558 0.6779 0.0537 0.062 Uiso calc R 1 H
C17 0.2478(3) 0.69469(19) 0.20302(19) 0.0515(5) Uani d . 1 C
C18 0.2848(3) 0.7737(2) 0.3068(2) 0.0631(6) Uani d . 1 C
H18 0.2574 0.7472 0.3594 0.076 Uiso calc R 1 H
C19 0.3626(3) 0.8924(2) 0.33163(17) 0.0546(6) Uani d . 1 C
H19 0.3861 0.9474 0.4017 0.065 Uiso calc R 1 H
C20 0.7081(2) 1.23204(16) 0.27949(13) 0.0329(4) Uani d . 1 C
C21 0.7756(2) 1.28382(18) 0.40255(14) 0.0392(4) Uani d . 1 C
O22 0.8506(2) 1.23424(15) 0.45676(11) 0.0575(4) Uani d . 1 O
C23 0.7424(2) 1.40943(18) 0.43960(15) 0.0403(4) Uani d . 1 C
C24 0.7979(3) 1.4988(2) 0.54095(17) 0.0532(5) Uani d . 1 C
H24 0.8700 1.4855 0.5973 0.064 Uiso calc R 1 H
C25 0.7427(3) 1.6080(2) 0.5556(2) 0.0646(7) Uani d . 1 C
H25 0.7777 1.6694 0.6233 0.078 Uiso calc R 1 H
C26 0.6375(3) 1.6289(2) 0.4730(2) 0.0613(6) Uani d . 1 C
H26 0.6031 1.7040 0.4856 0.074 Uiso calc R 1 H
C27 0.5821(3) 1.54097(18) 0.37210(19) 0.0511(5) Uani d . 1 C
H27 0.5102 1.5550 0.3161 0.061 Uiso calc R 1 H
C28 0.6369(2) 1.43075(17) 0.35650(15) 0.0392(4) Uani d . 1 C
C29 0.5969(2) 1.32294(16) 0.25809(15) 0.0367(4) Uani d . 1 C
O30 0.49330(19) 1.30613(13) 0.17446(11) 0.0512(4) Uani d . 1 O
N31 0.86777(19) 1.24305(13) 0.24538(11) 0.0344(3) Uani d . 1 N
C32 0.8565(3) 1.26216(18) 0.14412(16) 0.0429(4) Uani d . 1 C
H32A 0.8654 1.3483 0.1544 0.051 Uiso calc R 1 H
H32B 0.7480 1.2162 0.0915 0.051 Uiso calc R 1 H
C33 1.0109(3) 1.2150(2) 0.1102(2) 0.0555(6) Uani d . 1 C
H33A 1.1113 1.2813 0.1350 0.067 Uiso calc R 1 H
H33B 0.9840 1.1778 0.0327 0.067 Uiso calc R 1 H
C34 1.0478(3) 1.12011(19) 0.16108(17) 0.0470(5) Uani d . 1 C
H34A 1.1688 1.1387 0.2018 0.056 Uiso calc R 1 H
H34B 1.0230 1.0387 0.1066 0.056 Uiso calc R 1 H
C35 0.9271(2) 1.12811(16) 0.23458(14) 0.0366(4) Uani d . 1 C
H35 0.9954 1.1339 0.3050 0.044 Uiso calc R 1 H

loop_
_atom_site_aniso_label
_atom_site_aniso_U_11
_atom_site_aniso_U_22
_atom_site_aniso_U_33
_atom_site_aniso_U_12
_atom_site_aniso_U_13
_atom_site_aniso_U_23
Cl1 0.0810(5) 0.0487(4) 0.1129(6) -0.0068(3) 0.0157(4) 0.0397(4)
N1 0.0636(12) 0.0336(9) 0.0495(10) 0.0092(8) 0.0216(9) 0.0047(7)
C2 0.0329(9) 0.0338(9) 0.0391(10) 0.0041(7) 0.0098(7) 0.0076(8)
O3 0.0518(8) 0.0480(8) 0.0334(7) 0.0044(6) 0.0059(6) 0.0118(6)
C4 0.0335(9) 0.0342(9) 0.0310(8) 0.0067(7) 0.0066(7) 0.0116(7)
C5 0.0338(9) 0.0436(11) 0.0512(11) 0.0100(8) 0.0099(8) 0.0242(9)
C6 0.0467(12) 0.0650(14) 0.0585(13) 0.0100(10) 0.0059(10) 0.0356(11)
C7 0.0577(15) 0.086(2) 0.0889(19) 0.0200(13) 0.0156(13) 0.0632(18)
C8 0.0686(17) 0.0718(19) 0.129(3) 0.0269(14) 0.0335(17) 0.072(2)
C9 0.0721(17) 0.0454(13) 0.107(2) 0.0232(12) 0.0381(15) 0.0372(14)
C10 0.0436(11) 0.0421(11) 0.0640(13) 0.0125(8) 0.0204(10) 0.0224(10)
C11 0.0317(9) 0.0316(8) 0.0288(8) 0.0060(7) 0.0041(7) 0.0099(7)
C12 0.0364(10) 0.0395(10) 0.0352(9) 0.0051(7) 0.0090(7) 0.0100(8)
O13 0.0683(10) 0.0462(9) 0.0614(9) 0.0011(7) 0.0379(8) 0.0033(7)
C14 0.0333(9) 0.0421(10) 0.0406(10) 0.0040(8) 0.0098(8) 0.0159(8)
C15 0.0469(11) 0.0427(11) 0.0406(10) 0.0014(8) 0.0097(8) 0.0179(9)
C16 0.0550(13) 0.0417(11) 0.0513(12) -0.0003(9) 0.0078(10) 0.0141(9)
C17 0.0440(12) 0.0419(11) 0.0693(15) 0.0007(9) 0.0091(10) 0.0272(11)
C18 0.0633(15) 0.0696(16) 0.0633(15) -0.0058(12) 0.0172(12) 0.0388(13)
C19 0.0577(13) 0.0583(14) 0.0432(11) -0.0068(10) 0.0160(10) 0.0169(10)
C20 0.0327(9) 0.0337(9) 0.0280(8) 0.0048(7) 0.0056(7) 0.0077(7)
C21 0.0355(9) 0.0440(10) 0.0317(9) 0.0003(8) 0.0066(7) 0.0096(8)
O22 0.0683(10) 0.0642(10) 0.0364(8) 0.0178(8) 0.0033(7) 0.0188(7)
C23 0.0359(10) 0.0424(10) 0.0353(9) -0.0022(8) 0.0137(8) 0.0053(8)
C24 0.0489(12) 0.0539(13) 0.0385(11) -0.0097(10) 0.0134(9) -0.0016(9)
C25 0.0650(15) 0.0476(13) 0.0571(14) -0.0124(11) 0.0294(12) -0.0128(11)
C26 0.0659(15) 0.0360(11) 0.0746(16) 0.0031(10) 0.0366(13) 0.0018(11)
C27 0.0511(12) 0.0374(11) 0.0629(13) 0.0077(9) 0.0247(10) 0.0102(10)
C28 0.0354(9) 0.0338(9) 0.0436(10) 0.0019(7) 0.0155(8) 0.0062(8)
C29 0.0353(9) 0.0344(9) 0.0379(10) 0.0046(7) 0.0096(8) 0.0107(8)
O30 0.0522(9) 0.0443(8) 0.0467(8) 0.0135(6) -0.0033(7) 0.0118(6)
N31 0.0346(8) 0.0336(8) 0.0315(7) 0.0034(6) 0.0077(6) 0.0089(6)
C32 0.0498(11) 0.0382(10) 0.0430(10) 0.0045(8) 0.0178(9) 0.0157(8)
C33 0.0555(13) 0.0554(13) 0.0637(14) 0.0079(10) 0.0311(11) 0.0232(11)
C34 0.0363(10) 0.0451(11) 0.0552(12) 0.0059(8) 0.0158(9) 0.0111(9)
C35 0.0314(9) 0.0363(9) 0.0365(9) 0.0045(7) 0.0043(7) 0.0096(8)

loop_
_atom_type_symbol
_atom_type_description
_atom_type_scat_dispersion_real
_atom_type_scat_dispersion_imag
_atom_type_scat_source
C C 0.0033 0.0016 'International Tables Vol C Tables 4.2.6.8 and 6.1.1.4'
H H 0.0000 0.0000 'International Tables Vol C Tables 4.2.6.8 and 6.1.1.4'
N N 0.0061 0.0033 'International Tables Vol C Tables 4.2.6.8 and 6.1.1.4'
O O 0.0106 0.0060 'International Tables Vol C Tables 4.2.6.8 and 6.1.1.4'
Cl Cl 0.1484 0.1585 'International Tables Vol C Tables 4.2.6.8 and 6.1.1.4'

loop_
_geom_angle_atom_site_label_1
_geom_angle_atom_site_label_2
_geom_angle_atom_site_label_3
_geom_angle
_geom_angle_publ_flag
C2 N1 C10 112.0(2) yes
C2 N1 H1 124.0 ?
C10 N1 H1 124.0 ?
O3 C2 N1 125.1(2) yes
O3 C2 C4 127.0(2) yes
N1 C2 C4 107.9(2) yes
C5 C4 C2 101.51(15) ?
C5 C4 C11 118.43(15) ?
C2 C4 C11 110.04(14) ?
C5 C4 C35 112.52(14) ?
C2 C4 C35 111.75(14) ?
C11 C4 C35 102.84(13) ?
C6 C5 C10 120.18(19) ?
C6 C5 C4 130.57(19) ?
C10 C5 C4 109.23(17) ?
C5 C6 C7 118.0(2) yes
C5 C6 H6 121.0 ?
C7 C6 H6 121.0 ?
C8 C7 C6 120.9(2) yes
C8 C7 H7 119.5 ?
C6 C7 H7 119.5 ?
C7 C8 C9 121.7(2) ?
C7 C8 H8 119.1 ?
C9 C8 H8 119.1 ?
C10 C9 C8 117.4(3) yes
C10 C9 H9 121.3 ?
C8 C9 H9 121.3 ?
C9 C10 C5 121.8(2) yes
C9 C10 N1 128.8(2) yes
C5 C10 N1 109.3(2) yes
C12 C11 C20 111.54(14) ?
C12 C11 C4 120.51(14) ?
C20 C11 C4 105.55(13) ?
C12 C11 H11 106.1 ?
C20 C11 H11 106.1 ?
C4 C11 H11 106.1 ?
O13 C12 C14 120.0(2) yes
O13 C12 C11 118.9(2) yes
C14 C12 C11 121.03(16) ?
C15 C14 C19 118.69(18) ?
C15 C14 C12 122.17(17) ?
C19 C14 C12 119.14(18) ?
C14 C15 C16 120.59(18) ?
C14 C15 H15 119.7 ?
C16 C15 H15 119.7 ?
C17 C16 C15 119.2(2) ?
C17 C16 H16 120.4 ?
C15 C16 H16 120.4 ?
C18 C17 C16 121.5(2) ?
C18 C17 Cl1 119.6(2) yes
C16 C17 Cl1 118.9(2) yes
C19 C18 C17 118.7(2) ?
C19 C18 H18 120.7 ?
C17 C18 H18 120.7 ?
C18 C19 C14 121.3(2) ?
C18 C19 H19 119.4 ?
C14 C19 H19 119.4 ?
N31 C20 C29 112.00(10) yes
N31 C20 C11 106.80(10) yes
C29 C20 C11 114.40(10) ?
N31 C20 C21 102.70(10) yes
C29 C20 C21 102.51(14) ?
C11 C20 C21 118.02(14) ?
O22 C21 C23 126.7(2) yes
O22 C21 C20 126.3(2) yes
C23 C21 C20 106.87(15) ?
C28 C23 C24 120.6(2) ?
C28 C23 C21 110.31(16) ?
C24 C23 C21 129.1(2) ?
C25 C24 C23 117.6(2) ?
C25 C24 H24 121.2 ?
C23 C24 H24 121.2 ?
C26 C25 C24 121.6(2) ?
C26 C25 H25 119.2 ?
C24 C25 H25 119.2 ?
C25 C26 C27 121.2(2) ?
C25 C26 H26 119.4 ?
C27 C26 H26 119.4 ?
C26 C27 C28 117.6(2) ?
C26 C27 H27 121.2 ?
C28 C27 H27 121.2 ?
C23 C28 C27 121.28(19) ?
C23 C28 C29 110.10(16) ?
C27 C28 C29 128.61(19) ?
O30 C29 C28 126.86(17) ?
O30 C29 C20 125.10(16) ?
C28 C29 C20 108.03(15) ?
C20 N31 C35 105.70(10) yes
C20 N31 C32 117.70(10) yes
C35 N31 C32 107.40(10) yes
N31 C32 C33 103.2(2) yes
N31 C32 H32A 111.1 ?
C33 C32 H32A 111.1 ?
N31 C32 H32B 111.1 ?
C33 C32 H32B 111.1 ?
H32A C32 H32B 109.1 ?
C32 C33 C34 106.15(16) ?
C32 C33 H33A 110.5 ?
C34 C33 H33A 110.5 ?
C32 C33 H33B 110.5 ?
C34 C33 H33B 110.5 ?
H33A C33 H33B 108.7 ?
C33 C34 C35 105.30(16) ?
C33 C34 H34A 110.7 ?
C35 C34 H34A 110.7 ?
C33 C34 H34B 110.7 ?
C35 C34 H34B 110.7 ?
H34A C34 H34B 108.8 ?
N31 C35 C34 104.8(2) yes
N31 C35 C4 107.50(10) yes
C34 C35 C4 118.22(15) ?
N31 C35 H35 108.7 ?
C34 C35 H35 108.7 ?
C4 C35 H35 108.7 ?

loop_
_geom_bond_atom_site_label_1
_geom_bond_atom_site_label_2
_geom_bond_distance
_geom_bond_publ_flag
Cl1 C17 1.731(2) yes
N1 C2 1.353(2) yes
N1 C10 1.390(3) yes
N1 H1 0.8600 ?
C2 O3 1.203(2) yes
C2 C4 1.534(2) ?
C4 C5 1.506(2) ?
C4 C11 1.560(2) yes
C4 C35 1.572(2) yes
C5 C6 1.374(3) ?
C5 C10 1.378(3) ?
C6 C7 1.390(3) ?
C6 H6 0.9300 ?
C7 C8 1.355(4) ?
C7 H7 0.9300 ?
C8 C9 1.375(4) ?
C8 H8 0.9300 ?
C9 C10 1.373(3) ?
C9 H9 0.9300 ?
C11 C12 1.510(2) ?
C11 C20 1.536(2) ?
C11 H11 0.9800 ?
C12 O13 1.208(2) yes
C12 C14 1.482(3) ?
C14 C15 1.371(3) ?
C14 C19 1.385(3) ?
C15 C16 1.373(3) ?
C15 H15 0.9300 ?
C16 C17 1.367(3) ?
C16 H16 0.9300 ?
C17 C18 1.366(3) ?
C18 C19 1.364(3) ?
C18 H18 0.9300 ?
C19 H19 0.9300 ?
C20 N31 1.458(2) yes
C20 C29 1.529(2) ?
C20 C21 1.540(2) ?
C21 O22 1.195(2) yes
C21 C23 1.474(3) ?
C23 C28 1.379(3) ?
C23 C24 1.381(3) ?
C24 C25 1.374(3) ?
C24 H24 0.9300 ?
C25 C26 1.370(4) ?
C25 H25 0.9300 ?
C26 C27 1.370(3) ?
C26 H26 0.9300 ?
C27 C28 1.383(3) ?
C27 H27 0.9300 ?
C28 C29 1.461(3) ?
C29 O30 1.205(2) yes
N31 C35 1.458(2) yes
N31 C32 1.463(2) yes
C32 C33 1.510(3) ?
C32 H32A 0.9700 ?
C32 H32B 0.9700 ?
C33 C34 1.525(3) yes
C33 H33A 0.9700 ?
C33 H33B 0.9700 ?
C34 C35 1.525(3) yes
C34 H34A 0.9700 ?
C34 H34B 0.9700 ?
C35 H35 0.9800 ?

loop_
_geom_hbond_atom_site_label_D
_geom_hbond_atom_site_label_H
_geom_hbond_atom_site_label_A
_geom_hbond_site_symmetry_A
_geom_hbond_distance_DH
_geom_hbond_distance_HA
_geom_hbond_distance_DA
_geom_hbond_angle_DHA
_geom_hbond_publ_flag
C6 H6 O22 . 0.93 2.56 3.371(3) 145 yes
C11 H11 O3 . 0.98 2.58 3.042(2) 109 yes
C11 H11 O30 . 0.98 2.55 2.977(2) 106 yes
C32 H32B O3 . 0.97 2.47 3.107(3) 123 yes
N1 H1 O30 2_675 0.86 2.37 3.104(2) 144 yes
C11 H11 O3 2_675 0.98 2.35 3.288(2) 160 yes
C15 H15 O3 2_675 0.93 2.46 3.252(3) 144 yes
C26 H26 O13 2_686 0.93 2.52 3.260(3) 136 yes

loop_
_geom_torsion_atom_site_label_1
_geom_torsion_atom_site_label_2
_geom_torsion_atom_site_label_3
_geom_torsion_atom_site_label_4
_geom_torsion
_geom_torsion_publ_flag
C10 N1 C2 O3 178.05(18) ?
C10 N1 C2 C4 -0.8(2) ?
O3 C2 C4 C5 -178.75(18) ?
N1 C2 C4 C5 0.09(19) ?
O3 C2 C4 C11 55.0(2) ?
N1 C2 C4 C11 -126.17(16) ?
O3 C2 C4 C35 -58.6(2) ?
N1 C2 C4 C35 120.23(16) ?
C2 C4 C5 C6 179.0(2) ?
C11 C4 C5 C6 -60.4(3) ?
C35 C4 C5 C6 59.4(3) ?
C2 C4 C5 C10 0.7(2) ?
C11 C4 C5 C10 121.18(18) ?
C35 C4 C5 C10 -118.94(17) ?
C10 C5 C6 C7 -0.7(3) ?
C4 C5 C6 C7 -178.9(2) ?
C5 C6 C7 C8 0.8(4) ?
C6 C7 C8 C9 -0.5(4) ?
C7 C8 C9 C10 0.1(4) ?
C8 C9 C10 C5 -0.1(3) ?
C8 C9 C10 N1 -180.0(2) ?
C6 C5 C10 C9 0.3(3) ?
C4 C5 C10 C9 178.9(2) ?
C6 C5 C10 N1 -179.75(18) ?
C4 C5 C10 N1 -1.2(2) ?
C2 N1 C10 C9 -178.8(2) ?
C2 N1 C10 C5 1.3(2) ?
C5 C4 C11 C12 -5.5(2) ?
C2 C4 C11 C12 110.58(17) ?
C35 C4 C11 C12 -130.23(16) ?
C5 C4 C11 C20 121.86(16) ?
C2 C4 C11 C20 -122.10(14) ?
C35 C4 C11 C20 -2.91(16) ?
C20 C11 C12 O13 8.8(2) ?
C4 C11 C12 O13 133.37(19) ?
C20 C11 C12 C14 -173.77(15) ?
C4 C11 C12 C14 -49.2(2) yes
O13 C12 C14 C15 149.7(2) ?
C11 C12 C14 C15 -27.7(3) ?
O13 C12 C14 C19 -29.6(3) ?
C11 C12 C14 C19 153.01(19) ?
C19 C14 C15 C16 -1.5(3) ?
C12 C14 C15 C16 179.15(19) ?
C14 C15 C16 C17 -0.6(3) ?
C15 C16 C17 C18 1.8(3) ?
C15 C16 C17 Cl1 -178.00(17) ?
C16 C17 C18 C19 -0.9(4) ?
Cl1 C17 C18 C19 178.98(19) ?
C17 C18 C19 C14 -1.4(4) ?
C15 C14 C19 C18 2.5(3) ?
C12 C14 C19 C18 -178.1(2) ?
C12 C11 C20 N31 155.25(14) ?
C4 C11 C20 N31 22.69(16) ?
C12 C11 C20 C29 -80.27(18) ?
C4 C11 C20 C29 147.17(14) ?
C12 C11 C20 C21 40.4(2) ?
C4 C11 C20 C21 -92.15(17) ?
N31 C20 C21 O22 -73.7(2) ?
C29 C20 C21 O22 169.96(19) ?
C11 C20 C21 O22 43.3(3) ?
N31 C20 C21 C23 101.99(15) ?
C29 C20 C21 C23 -14.34(18) ?
C11 C20 C21 C23 -140.97(15) ?
O22 C21 C23 C28 -173.8(2) ?
C20 C21 C23 C28 10.5(2) ?
O22 C21 C23 C24 4.5(3) ?
C20 C21 C23 C24 -171.14(19) ?
C28 C23 C24 C25 0.7(3) ?
C21 C23 C24 C25 -177.50(19) ?
C23 C24 C25 C26 -0.5(3) ?
C24 C25 C26 C27 0.3(4) ?
C25 C26 C27 C28 -0.3(3) ?
C24 C23 C28 C27 -0.7(3) ?
C21 C23 C28 C27 177.76(17) ?
C24 C23 C28 C29 179.83(17) ?
C21 C23 C28 C29 -1.7(2) ?
C26 C27 C28 C23 0.5(3) ?
C26 C27 C28 C29 179.85(19) ?
C23 C28 C29 O30 171.06(19) ?
C27 C28 C29 O30 -8.3(3) ?
C23 C28 C29 C20 -8.0(2) ?
C27 C28 C29 C20 172.65(19) ?
N31 C20 C29 O30 85.1(2) ?
C11 C20 C29 O30 -36.6(3) ?
C21 C20 C29 O30 -165.51(19) ?
N31 C20 C29 C28 -95.85(17) ?
C11 C20 C29 C28 142.50(15) ?
C21 C20 C29 C28 13.55(18) ?
C29 C20 N31 C35 -160.46(14) ?
C11 C20 N31 C35 -34.56(16) ?
C21 C20 N31 C35 90.24(15) ?
C29 C20 N31 C32 -40.6(2) ?
C11 C20 N31 C32 85.31(17) ?
C21 C20 N31 C32 -149.89(15) ?
C20 N31 C32 C33 -156.14(16) ?
C35 N31 C32 C33 -37.18(19) ?
N31 C32 C33 C34 26.4(2) ?
C32 C33 C34 C35 -7.1(2) ?
C20 N31 C35 C34 159.30(14) ?
C32 N31 C35 C34 32.90(18) ?
C20 N31 C35 C4 32.72(17) ?
C32 N31 C35 C4 -93.67(16) ?
C33 C34 C35 N31 -15.0(2) ?
C33 C34 C35 C4 104.57(19) ?
C5 C4 C35 N31 -146.32(15) ?
C2 C4 C35 N31 100.23(16) ?
C11 C4 C35 N31 -17.77(16) ?
C5 C4 C35 C34 95.49(19) ?
C2 C4 C35 C34 -18.0(2) ?
C11 C4 C35 C34 -135.97(16) ?

loop_
_cod_related_entry_id
_cod_related_entry_database
_cod_related_entry_code
1 ChemSpider 2576312
